data_4086252
loop_
_publ_author_name
'Mendoza-Espinosa, Daniel'
'Gonz\'alez-Olvera, Rodrigo'
'Negr\'on-Silva, Guillermo E.'
'Angeles-Beltr\'an, Deyanira'
'Su\'arez-Castillo, Oscar R.'
'\'Alvarez-Hern\'andez, Alejandro'
'Santillan, Rosa'

_publ_section_title
;
 Phenoxy-Linked Mesoionic Triazol-5-ylidenes as Platforms for Multinuclear
 Transition Metal Complexes
;
_journal_issue 18
_journal_name_full Organometallics
_journal_page_first 4529
_journal_paper_doi 10.1021/acs.organomet.5b00571
_journal_volume 34
_journal_year 2015
_chemical_formula_moiety 'C28 H28 Cl2 I2 N6 O2'
_chemical_formula_sum 'C28 H28 Cl2 I2 N6 O2'
_chemical_formula_weight 805.26
_chemical_name_systematic
; 
 ? 
;
_space_group_IT_number 2
_symmetry_cell_setting triclinic
_symmetry_space_group_name_Hall '-P 1'
_symmetry_space_group_name_H-M 'P -1'
_atom_sites_solution_hydrogens geom
_atom_sites_solution_primary direct
_atom_sites_solution_secondary difmap
_audit_creation_method SHELXL-97
_cell_angle_alpha 103.966(3)
_cell_angle_beta 102.639(2)
_cell_angle_gamma 92.436(2)
_cell_formula_units_Z 2
_cell_length_a 10.6467(2)
_cell_length_b 11.8508(4)
_cell_length_c 14.0513(4)
_cell_measurement_reflns_used 500
_cell_measurement_temperature 293(2)
_cell_measurement_theta_max 25
_cell_measurement_theta_min 2
_cell_volume 1670.26(9)
_computing_cell_refinement CrisAlisPro
_computing_data_collection CrisAlisPro
_computing_data_reduction CrisAlisPro
_computing_molecular_graphics ORTEP
_computing_publication_material ORTEP
_computing_structure_refinement 'SHELXL-97 (Sheldrick, 1997)'
_computing_structure_solution 'SHELXS-97 (Sheldrick, 1990)'
_diffrn_ambient_temperature 293(2)
_diffrn_detector_area_resol_mean 'not recorded'
_diffrn_measured_fraction_theta_full 0.998
_diffrn_measured_fraction_theta_max 0.998
_diffrn_measurement_device_type 'phi and omega scans'
_diffrn_measurement_method 'not recorded'
_diffrn_radiation_monochromator graphite
_diffrn_radiation_source 'fine-focus sealed tube'
_diffrn_radiation_type MoK\a
_diffrn_radiation_wavelength 0.71073
_diffrn_reflns_av_R_equivalents 0.1100
_diffrn_reflns_av_sigmaI/netI 0.0429
_diffrn_reflns_limit_h_max 12
_diffrn_reflns_limit_h_min -12
_diffrn_reflns_limit_k_max 14
_diffrn_reflns_limit_k_min -14
_diffrn_reflns_limit_l_max 16
_diffrn_reflns_limit_l_min -16
_diffrn_reflns_number 55050
_diffrn_reflns_theta_full 25.00
_diffrn_reflns_theta_max 25.00
_diffrn_reflns_theta_min 2.95
_diffrn_standards_interval_count 'not recorded'
_diffrn_standards_number 'not recorded'
_exptl_absorpt_coefficient_mu 2.076
_exptl_absorpt_correction_T_max 0.750
_exptl_absorpt_correction_T_min 0.694
_exptl_absorpt_correction_type multi-scan
_exptl_absorpt_process_details sadabs
_exptl_crystal_colour Colorless
_exptl_crystal_density_diffrn 1.601
_exptl_crystal_density_method 'not measured'
_exptl_crystal_description Block
_exptl_crystal_F_000 788
_exptl_crystal_size_max 0.18
_exptl_crystal_size_mid 0.16
_exptl_crystal_size_min 0.14
_refine_diff_density_max 0.697
_refine_diff_density_min -0.658
_refine_diff_density_rms 0.076
_refine_ls_extinction_method none
_refine_ls_goodness_of_fit_ref 1.130
_refine_ls_hydrogen_treatment constr
_refine_ls_matrix_type full
_refine_ls_number_parameters 361
_refine_ls_number_reflns 5865
_refine_ls_number_restraints 0
_refine_ls_restrained_S_all 1.130
_refine_ls_R_factor_all 0.0658
_refine_ls_R_factor_gt 0.0485
_refine_ls_shift/su_max 0.015
_refine_ls_shift/su_mean 0.003
_refine_ls_structure_factor_coef Fsqd
_refine_ls_weighting_details 'calc w=1/[\s^2^(Fo^2^)+(0.0658P)^2^+0.4983P] where P=(Fo^2^+2Fc^2^)/3'
_refine_ls_weighting_scheme calc
_refine_ls_wR_factor_gt 0.1305
_refine_ls_wR_factor_ref 0.1443
_reflns_number_gt 4391
_reflns_number_total 5865
_reflns_threshold_expression >2sigma(I)
_cod_data_source_file om5b00571_si_002.cif
_cod_data_source_block dm-10
_cod_depositor_comments
;
The following automatic conversions were performed:

'_symmetry_cell_setting' value 'Triclinic' changed to 'triclinic'
according to
/usr/data/users/saulius/crontab/automatic-downloads/current/ACS/lib/dictionaries/cif_core.dic
dictionary named 'cif_core.dic' version 2.4.2 from 2011-04-26.

Automatic conversion script
Id: cif_fix_values 3271 2015-04-21 07:52:19Z andrius 
;
_cod_original_cell_volume 1670.25(8)
_cod_original_sg_symbol_H-M P-1
_cod_database_code 4086252

loop_
_symmetry_equiv_pos_as_xyz
'x, y, z'
'-x, -y, -z'

loop_
_atom_site_label
_atom_site_type_symbol
_atom_site_fract_x
_atom_site_fract_y
_atom_site_fract_z
_atom_site_U_iso_or_equiv
_atom_site_adp_type
_atom_site_occupancy
_atom_site_symmetry_multiplicity
_atom_site_calc_flag
_atom_site_refinement_flags
Cl2 Cl 0.47257(18) -0.28924(17) -0.24537(12) 0.1091(6) Uani 1 1 d .
Cl1 Cl 0.64743(18) 0.99508(16) 1.14002(12) 0.1021(5) Uani 1 1 d .
O1 O 0.6503(3) 0.4625(3) 0.6285(2) 0.0660(8) Uani 1 1 d .
O2 O 0.5029(3) 0.0764(3) 0.4070(3) 0.0684(9) Uani 1 1 d .
N6 N 0.5673(4) -0.2430(3) 0.2495(3) 0.0649(10) Uani 1 1 d .
N5 N 0.6950(4) -0.2348(4) 0.2746(3) 0.0685(11) Uani 1 1 d .
N4 N 0.7270(3) -0.1306(3) 0.3378(3) 0.0589(9) Uani 1 1 d .
N3 N 0.9409(4) 0.7196(3) 0.7894(3) 0.0658(10) Uani 1 1 d .
N2 N 1.0387(4) 0.6565(4) 0.7914(3) 0.0752(12) Uani 1 1 d .
N1 N 0.9885(3) 0.5514(4) 0.7329(3) 0.0648(10) Uani 1 1 d .
C6 C 0.4853(4) 0.1850(4) 0.4607(3) 0.0530(10) Uani 1 1 d .
C5 C 0.3577(4) 0.2071(4) 0.4566(3) 0.0604(12) Uani 1 1 d .
H5B H 0.2907 0.1506 0.4182 0.072 Uiso 1 1 calc R
C19 C 0.6234(4) -0.0734(4) 0.3522(3) 0.0564(11) Uani 1 1 d .
C1 C 0.5861(4) 0.2694(4) 0.5164(3) 0.0537(10) Uani 1 1 d .
H1A H 0.6717 0.2551 0.5181 0.064 Uiso 1 1 calc R
C2 C 0.5563(4) 0.3753(4) 0.5691(3) 0.0545(10) Uani 1 1 d .
C4 C 0.3310(4) 0.3126(5) 0.5095(4) 0.0639(12) Uani 1 1 d .
H4A H 0.2455 0.3273 0.5073 0.077 Uiso 1 1 calc R
C20 C 0.5191(5) -0.1481(4) 0.2951(4) 0.0616(12) Uani 1 1 d .
H20A H 0.4324 -0.1357 0.2889 0.074 Uiso 1 1 calc R
C3 C 0.4304(4) 0.3981(4) 0.5665(4) 0.0621(12) Uani 1 1 d .
H3A H 0.4118 0.4697 0.6023 0.074 Uiso 1 1 calc R
C8 C 0.8597(4) 0.5490(4) 0.6937(3) 0.0570(11) Uani 1 1 d .
C7 C 0.7797(4) 0.4439(4) 0.6245(4) 0.0595(11) Uani 1 1 d .
H7A H 0.7906 0.4345 0.5564 0.071 Uiso 1 1 calc R
H7B H 0.8037 0.3744 0.6462 0.071 Uiso 1 1 calc R
C11 C 0.8826(5) 0.8807(4) 0.9127(4) 0.0653(13) Uani 1 1 d .
C9 C 0.8302(4) 0.6577(4) 0.7305(3) 0.0608(11) Uani 1 1 d .
H9A H 0.7491 0.6848 0.7179 0.073 Uiso 1 1 calc R
C18 C 0.6318(4) 0.0464(4) 0.4184(4) 0.0629(12) Uani 1 1 d .
H18A H 0.6696 0.0478 0.4881 0.076 Uiso 1 1 calc R
H18B H 0.6845 0.1007 0.3980 0.076 Uiso 1 1 calc R
C14 C 0.7361(5) 0.9505(4) 1.0505(4) 0.0654(12) Uani 1 1 d .
C12 C 0.9125(5) 0.8557(5) 1.0047(4) 0.0736(14) Uani 1 1 d .
H12A H 0.9838 0.8152 1.0203 0.088 Uiso 1 1 calc R
C13 C 0.8409(6) 0.8885(5) 1.0735(4) 0.0757(14) Uani 1 1 d .
H13A H 0.8619 0.8697 1.1352 0.091 Uiso 1 1 calc R
C22 C 0.4871(5) -0.3340(4) 0.0669(4) 0.0690(13) Uani 1 1 d .
C23 C 0.5914(5) -0.3538(5) 0.0228(4) 0.0751(14) Uani 1 1 d .
H23A H 0.6664 -0.3755 0.0589 0.090 Uiso 1 1 calc R
C17 C 1.0727(6) 0.4588(6) 0.7127(5) 0.100(2) Uani 1 1 d .
H17A H 1.1592 0.4857 0.7517 0.149 Uiso 1 1 calc R
H17B H 1.0721 0.4383 0.6422 0.149 Uiso 1 1 calc R
H17C H 1.0420 0.3915 0.7309 0.149 Uiso 1 1 calc R
C16 C 0.7751(6) 0.9416(5) 0.8901(4) 0.0774(15) Uani 1 1 d .
H16A H 0.7527 0.9585 0.8277 0.093 Uiso 1 1 calc R
C25 C 0.4762(5) -0.3079(5) -0.1248(4) 0.0768(15) Uani 1 1 d .
C15 C 0.7028(5) 0.9765(5) 0.9591(4) 0.0772(14) Uani 1 1 d .
H15A H 0.6317 1.0174 0.9441 0.093 Uiso 1 1 calc R
C10 C 0.9646(6) 0.8458(5) 0.8384(5) 0.0841(16) Uani 1 1 d .
H10A H 0.9455 0.8892 0.7875 0.101 Uiso 1 1 calc R
H10B H 1.0552 0.8654 0.8730 0.101 Uiso 1 1 calc R
C27 C 0.3765(6) -0.3025(5) 0.0122(6) 0.0876(17) Uani 1 1 d .
H27A H 0.3048 -0.2901 0.0397 0.105 Uiso 1 1 calc R
C28 C 0.8650(5) -0.0910(5) 0.3845(5) 0.0816(15) Uani 1 1 d .
H28A H 0.9170 -0.1504 0.3598 0.122 Uiso 1 1 calc R
H28B H 0.8798 -0.0766 0.4564 0.122 Uiso 1 1 calc R
H28C H 0.8878 -0.0203 0.3675 0.122 Uiso 1 1 calc R
C21 C 0.4952(6) -0.3459(5) 0.1725(4) 0.0829(16) Uani 1 1 d .
H21A H 0.4085 -0.3562 0.1822 0.099 Uiso 1 1 calc R
H21B H 0.5375 -0.4150 0.1807 0.099 Uiso 1 1 calc R
C24 C 0.5871(6) -0.3423(5) -0.0719(4) 0.0802(15) Uani 1 1 d .
H24A H 0.6575 -0.3573 -0.1006 0.096 Uiso 1 1 calc R
C26 C 0.3719(5) -0.2891(5) -0.0847(5) 0.0916(18) Uani 1 1 d .
H26A H 0.2974 -0.2674 -0.1215 0.110 Uiso 1 1 calc R
I1 I 0.06066(3) 0.74433(3) 0.57347(3) 0.08235(19) Uani 1 1 d .
I2 I 0.15320(4) 0.80847(6) 0.24144(4) 0.1240(3) Uani 1 1 d .

loop_
_atom_site_aniso_label
_atom_site_aniso_U_11
_atom_site_aniso_U_22
_atom_site_aniso_U_33
_atom_site_aniso_U_23
_atom_site_aniso_U_13
_atom_site_aniso_U_12
Cl2 0.1187(13) 0.1158(13) 0.0771(10) 0.0059(9) 0.0089(9) 0.0228(11)
Cl1 0.1153(12) 0.1079(12) 0.0917(10) 0.0258(9) 0.0396(9) 0.0249(10)
O1 0.0468(17) 0.0559(19) 0.082(2) -0.0023(16) 0.0117(15) -0.0015(14)
O2 0.0452(17) 0.065(2) 0.081(2) 0.0005(17) 0.0079(15) -0.0028(14)
N6 0.066(3) 0.051(2) 0.077(3) 0.013(2) 0.023(2) -0.0033(19)
N5 0.072(3) 0.057(3) 0.082(3) 0.020(2) 0.025(2) 0.008(2)
N4 0.050(2) 0.062(3) 0.067(2) 0.024(2) 0.0131(17) 0.0036(18)
N3 0.057(2) 0.057(2) 0.075(3) 0.002(2) 0.0174(19) -0.0100(19)
N2 0.053(2) 0.080(3) 0.078(3) 0.002(2) 0.007(2) -0.013(2)
N1 0.047(2) 0.065(3) 0.075(3) 0.012(2) 0.0082(18) -0.0028(18)
C6 0.045(2) 0.062(3) 0.052(2) 0.019(2) 0.0090(18) 0.0029(19)
C5 0.044(2) 0.073(3) 0.062(3) 0.022(2) 0.005(2) -0.004(2)
C19 0.053(3) 0.062(3) 0.059(3) 0.020(2) 0.018(2) 0.003(2)
C1 0.040(2) 0.064(3) 0.054(2) 0.014(2) 0.0082(18) 0.0025(19)
C2 0.043(2) 0.059(3) 0.059(3) 0.012(2) 0.0100(19) -0.0001(19)
C4 0.040(2) 0.079(3) 0.076(3) 0.027(3) 0.013(2) 0.007(2)
C20 0.053(3) 0.061(3) 0.073(3) 0.018(2) 0.020(2) -0.002(2)
C3 0.054(3) 0.061(3) 0.069(3) 0.013(2) 0.014(2) 0.007(2)
C8 0.047(2) 0.060(3) 0.059(3) 0.010(2) 0.0093(19) -0.004(2)
C7 0.042(2) 0.056(3) 0.074(3) 0.009(2) 0.008(2) -0.0017(19)
C11 0.074(3) 0.048(3) 0.061(3) 0.003(2) 0.006(2) -0.016(2)
C9 0.053(3) 0.061(3) 0.065(3) 0.014(2) 0.012(2) -0.004(2)
C18 0.052(3) 0.064(3) 0.067(3) 0.006(2) 0.014(2) 0.000(2)
C14 0.071(3) 0.051(3) 0.065(3) 0.005(2) 0.011(2) 0.001(2)
C12 0.072(3) 0.070(3) 0.069(3) 0.009(3) 0.005(3) 0.008(3)
C13 0.094(4) 0.069(3) 0.060(3) 0.020(3) 0.005(3) 0.003(3)
C22 0.073(3) 0.040(3) 0.085(4) -0.003(2) 0.021(3) -0.007(2)
C23 0.063(3) 0.063(3) 0.090(4) 0.006(3) 0.014(3) 0.008(2)
C17 0.066(4) 0.094(4) 0.123(5) 0.009(4) 0.009(3) 0.018(3)
C16 0.095(4) 0.072(3) 0.063(3) 0.027(3) 0.005(3) 0.002(3)
C25 0.069(3) 0.057(3) 0.083(4) -0.006(3) 0.003(3) 0.000(2)
C15 0.076(3) 0.081(4) 0.073(3) 0.024(3) 0.008(3) 0.014(3)
C10 0.086(4) 0.064(3) 0.092(4) 0.002(3) 0.025(3) -0.024(3)
C27 0.069(4) 0.071(4) 0.119(5) 0.010(3) 0.030(3) 0.010(3)
C28 0.053(3) 0.084(4) 0.102(4) 0.019(3) 0.013(3) 0.005(2)
C21 0.090(4) 0.060(3) 0.095(4) 0.010(3) 0.029(3) -0.009(3)
C24 0.079(4) 0.072(4) 0.078(4) -0.006(3) 0.022(3) 0.006(3)
C26 0.057(3) 0.088(4) 0.109(5) 0.008(4) -0.002(3) 0.006(3)
I1 0.0624(2) 0.0962(3) 0.0940(3) 0.0259(2) 0.0310(2) -0.00430(19)
I2 0.0578(3) 0.1989(6) 0.1564(5) 0.1257(5) 0.0217(3) 0.0168(3)

loop_
_atom_type_symbol
_atom_type_description
_atom_type_scat_dispersion_real
_atom_type_scat_dispersion_imag
_atom_type_scat_source
C C 0.0033 0.0016 'International Tables Vol C Tables 4.2.6.8 and 6.1.1.4'
H H 0.0000 0.0000 'International Tables Vol C Tables 4.2.6.8 and 6.1.1.4'
Cl Cl 0.1484 0.1585 'International Tables Vol C Tables 4.2.6.8 and 6.1.1.4'
I I -0.4742 1.8119 'International Tables Vol C Tables 4.2.6.8 and 6.1.1.4'
N N 0.0061 0.0033 'International Tables Vol C Tables 4.2.6.8 and 6.1.1.4'
O O 0.0106 0.0060 'International Tables Vol C Tables 4.2.6.8 and 6.1.1.4'

loop_
_geom_angle_atom_site_label_1
_geom_angle_atom_site_label_2
_geom_angle_atom_site_label_3
_geom_angle
C2 O1 C7 116.6(3)
C6 O2 C18 116.9(3)
N5 N6 C20 112.9(4)
N5 N6 C21 119.6(4)
C20 N6 C21 127.3(4)
N4 N5 N6 103.5(4)
N5 N4 C19 112.7(4)
N5 N4 C28 119.1(4)
C19 N4 C28 128.2(4)
N2 N3 C9 111.8(4)
N2 N3 C10 119.2(4)
C9 N3 C10 128.6(5)
N3 N2 N1 104.7(4)
N2 N1 C8 111.6(4)
N2 N1 C17 119.9(4)
C8 N1 C17 128.3(4)
O2 C6 C1 123.7(4)
O2 C6 C5 115.5(4)
C1 C6 C5 120.8(4)
C4 C5 C6 119.5(4)
C4 C5 H5B 120.3
C6 C5 H5B 120.3
N4 C19 C20 105.3(4)
N4 C19 C18 123.9(4)
C20 C19 C18 130.8(4)
C6 C1 C2 118.5(4)
C6 C1 H1A 120.8
C2 C1 H1A 120.8
C3 C2 O1 116.3(4)
C3 C2 C1 121.4(4)
O1 C2 C1 122.3(4)
C5 C4 C3 120.8(4)
C5 C4 H4A 119.6
C3 C4 H4A 119.6
N6 C20 C19 105.5(4)
N6 C20 H20A 127.2
C19 C20 H20A 127.2
C2 C3 C4 119.1(4)
C2 C3 H3A 120.4
C4 C3 H3A 120.4
C9 C8 N1 105.1(4)
C9 C8 C7 131.7(4)
N1 C8 C7 123.2(4)
O1 C7 C8 105.7(3)
O1 C7 H7A 110.6
C8 C7 H7A 110.6
O1 C7 H7B 110.6
C8 C7 H7B 110.6
H7A C7 H7B 108.7
C12 C11 C16 118.5(5)
C12 C11 C10 120.9(5)
C16 C11 C10 120.6(5)
C8 C9 N3 106.7(4)
C8 C9 H9A 126.6
N3 C9 H9A 126.6
O2 C18 C19 105.7(3)
O2 C18 H18A 110.6
C19 C18 H18A 110.6
O2 C18 H18B 110.6
C19 C18 H18B 110.6
H18A C18 H18B 108.7
C15 C14 C13 121.0(5)
C15 C14 Cl1 120.4(4)
C13 C14 Cl1 118.6(4)
C13 C12 C11 121.8(5)
C13 C12 H12A 119.1
C11 C12 H12A 119.1
C12 C13 C14 118.9(5)
C12 C13 H13A 120.5
C14 C13 H13A 120.5
C27 C22 C23 118.4(5)
C27 C22 C21 120.9(5)
C23 C22 C21 120.7(5)
C24 C23 C22 121.9(5)
C24 C23 H23A 119.1
C22 C23 H23A 119.1
N1 C17 H17A 109.5
N1 C17 H17B 109.5
H17A C17 H17B 109.5
N1 C17 H17C 109.5
H17A C17 H17C 109.5
H17B C17 H17C 109.5
C15 C16 C11 120.5(5)
C15 C16 H16A 119.7
C11 C16 H16A 119.7
C26 C25 C24 121.0(6)
C26 C25 Cl2 120.3(5)
C24 C25 Cl2 118.8(5)
C16 C15 C14 119.3(5)
C16 C15 H15A 120.4
C14 C15 H15A 120.4
N3 C10 C11 111.2(4)
N3 C10 H10A 109.4
C11 C10 H10A 109.4
N3 C10 H10B 109.4
C11 C10 H10B 109.4
H10A C10 H10B 108.0
C22 C27 C26 120.1(5)
C22 C27 H27A 120.0
C26 C27 H27A 120.0
N4 C28 H28A 109.5
N4 C28 H28B 109.5
H28A C28 H28B 109.5
N4 C28 H28C 109.5
H28A C28 H28C 109.5
H28B C28 H28C 109.5
N6 C21 C22 112.0(4)
N6 C21 H21A 109.2
C22 C21 H21A 109.2
N6 C21 H21B 109.2
C22 C21 H21B 109.2
H21A C21 H21B 107.9
C23 C24 C25 118.9(5)
C23 C24 H24A 120.6
C25 C24 H24A 120.6
C25 C26 C27 119.8(6)
C25 C26 H26A 120.1
C27 C26 H26A 120.1

loop_
_geom_bond_atom_site_label_1
_geom_bond_atom_site_label_2
_geom_bond_distance
Cl2 C25 1.754(6)
Cl1 C14 1.730(5)
O1 C2 1.376(5)
O1 C7 1.415(5)
O2 C6 1.369(5)
O2 C18 1.417(5)
N6 N5 1.321(5)
N6 C20 1.336(6)
N6 C21 1.472(7)
N5 N4 1.316(5)
N4 C19 1.346(6)
N4 C28 1.477(6)
N3 N2 1.306(6)
N3 C9 1.349(6)
N3 C10 1.473(6)
N2 N1 1.331(6)
N1 C8 1.357(6)
N1 C17 1.460(7)
C6 C1 1.389(6)
C6 C5 1.386(6)
C5 C4 1.367(7)
C5 H5B 0.9300
C19 C20 1.357(6)
C19 C18 1.484(6)
C1 C2 1.383(6)
C1 H1A 0.9300
C2 C3 1.373(6)
C4 C3 1.390(7)
C4 H4A 0.9300
C20 H20A 0.9300
C3 H3A 0.9300
C8 C9 1.345(7)
C8 C7 1.478(6)
C7 H7A 0.9700
C7 H7B 0.9700
C11 C12 1.368(7)
C11 C16 1.398(8)
C11 C10 1.497(8)
C9 H9A 0.9300
C18 H18A 0.9700
C18 H18B 0.9700
C14 C15 1.368(7)
C14 C13 1.384(7)
C12 C13 1.354(7)
C12 H12A 0.9300
C13 H13A 0.9300
C22 C27 1.377(8)
C22 C23 1.388(7)
C22 C21 1.507(8)
C23 C24 1.361(8)
C23 H23A 0.9300
C17 H17A 0.9600
C17 H17B 0.9600
C17 H17C 0.9600
C16 C15 1.365(8)
C16 H16A 0.9300
C25 C26 1.354(8)
C25 C24 1.384(8)
C15 H15A 0.9300
C10 H10A 0.9700
C10 H10B 0.9700
C27 C26 1.400(9)
C27 H27A 0.9300
C28 H28A 0.9600
C28 H28B 0.9600
C28 H28C 0.9600
C21 H21A 0.9700
C21 H21B 0.9700
C24 H24A 0.9300
C26 H26A 0.9300

loop_
_geom_torsion_atom_site_label_1
_geom_torsion_atom_site_label_2
_geom_torsion_atom_site_label_3
_geom_torsion_atom_site_label_4
_geom_torsion
C20 N6 N5 N4 -0.2(5)
C21 N6 N5 N4 175.3(4)
N6 N5 N4 C19 -0.5(5)
N6 N5 N4 C28 178.6(4)
C9 N3 N2 N1 -0.5(5)
C10 N3 N2 N1 -173.7(4)
N3 N2 N1 C8 0.5(5)
N3 N2 N1 C17 176.3(5)
C18 O2 C6 C1 6.7(6)
C18 O2 C6 C5 -173.3(4)
O2 C6 C5 C4 178.8(4)
C1 C6 C5 C4 -1.2(7)
N5 N4 C19 C20 1.0(5)
C28 N4 C19 C20 -178.0(5)
N5 N4 C19 C18 -179.0(4)
C28 N4 C19 C18 2.1(7)
O2 C6 C1 C2 -178.8(4)
C5 C6 C1 C2 1.2(6)
C7 O1 C2 C3 -174.5(4)
C7 O1 C2 C1 6.7(6)
C6 C1 C2 C3 -0.6(7)
C6 C1 C2 O1 178.1(4)
C6 C5 C4 C3 0.6(7)
N5 N6 C20 C19 0.8(5)
C21 N6 C20 C19 -174.3(5)
N4 C19 C20 N6 -1.0(5)
C18 C19 C20 N6 178.9(5)
O1 C2 C3 C4 -178.7(4)
C1 C2 C3 C4 0.1(7)
C5 C4 C3 C2 0.0(7)
N2 N1 C8 C9 -0.3(5)
C17 N1 C8 C9 -175.7(5)
N2 N1 C8 C7 178.8(4)
C17 N1 C8 C7 3.4(8)
C2 O1 C7 C8 179.8(4)
C9 C8 C7 O1 -20.6(7)
N1 C8 C7 O1 160.5(4)
N1 C8 C9 N3 0.0(5)
C7 C8 C9 N3 -179.0(5)
N2 N3 C9 C8 0.3(6)
C10 N3 C9 C8 172.8(5)
C6 O2 C18 C19 -179.5(4)
N4 C19 C18 O2 176.1(4)
C20 C19 C18 O2 -3.8(7)
C16 C11 C12 C13 0.0(8)
C10 C11 C12 C13 178.7(5)
C11 C12 C13 C14 -1.0(8)
C15 C14 C13 C12 1.4(8)
Cl1 C14 C13 C12 -178.5(4)
C27 C22 C23 C24 0.3(7)
C21 C22 C23 C24 -179.2(5)
C12 C11 C16 C15 0.8(8)
C10 C11 C16 C15 -178.0(5)
C11 C16 C15 C14 -0.4(9)
C13 C14 C15 C16 -0.7(8)
Cl1 C14 C15 C16 179.2(4)
N2 N3 C10 C11 -126.0(5)
C9 N3 C10 C11 62.0(7)
C12 C11 C10 N3 75.7(6)
C16 C11 C10 N3 -105.6(6)
C23 C22 C27 C26 -1.1(8)
C21 C22 C27 C26 178.4(5)
N5 N6 C21 C22 -82.7(6)
C20 N6 C21 C22 92.1(6)
C27 C22 C21 N6 -100.9(6)
C23 C22 C21 N6 78.6(6)
C22 C23 C24 C25 1.2(8)
C26 C25 C24 C23 -1.9(8)
Cl2 C25 C24 C23 178.2(4)
C24 C25 C26 C27 1.2(9)
Cl2 C25 C26 C27 -179.0(5)
C22 C27 C26 C25 0.4(9)
